data_2218667
loop_
_publ_author_name
'Zhang, Li-Zeng'
'Tong, Hong-Bo'

_publ_section_title
;
 <i>N</i>^2^-<i>o</i>-Tolylbenzamidine
;
_journal_coeditor_code CV2419
_journal_issue 7
_journal_name_full 'Acta Crystallographica Section E'
_journal_page_first o1276
_journal_paper_doi 10.1107/S1600536808017625
_journal_volume 64
_journal_year 2008
_chemical_formula_iupac 'C14 H14 N2'
_chemical_formula_moiety 'C14 H14 N2'
_chemical_formula_sum 'C14 H14 N2'
_chemical_formula_weight 210.27
_chemical_name_systematic
;
<i>N</i>^2^-<i>o</i>-Tolylbenzamidine
;
_space_group_IT_number 2
_symmetry_cell_setting triclinic
_symmetry_space_group_name_Hall '-P 1'
_symmetry_space_group_name_H-M 'P -1'
_atom_sites_solution_hydrogens geom
_atom_sites_solution_primary direct
_atom_sites_solution_secondary difmap
_audit_creation_method SHELXL-97
_cell_angle_alpha 97.088(4)
_cell_angle_beta 103.184(4)
_cell_angle_gamma 95.898(4)
_cell_formula_units_Z 4
_cell_length_a 10.347(2)
_cell_length_b 10.697(2)
_cell_length_c 11.495(2)
_cell_measurement_reflns_used 2024
_cell_measurement_temperature 298(2)
_cell_measurement_theta_max 27.69
_cell_measurement_theta_min 2.39
_cell_volume 1218.0(4)
_computing_cell_refinement 'SAINT (Siemens, 1996)'
_computing_data_collection 'SMART (Siemens, 1996)'
_computing_data_reduction 'SAINT (Siemens, 1996)'
_computing_molecular_graphics 'ORTEP3 (Farrugia, 1997)'
_computing_publication_material 'SHELXL97 (Sheldrick, 2008)'
_computing_structure_refinement 'SHELXL97 (Sheldrick, 2008)'
_computing_structure_solution 'SHELXS97 (Sheldrick, 2008)'
_diffrn_ambient_temperature 298(2)
_diffrn_measured_fraction_theta_full 0.964
_diffrn_measured_fraction_theta_max 0.964
_diffrn_measurement_device_type 'Siemens SMART CCD area-detector'
_diffrn_measurement_method \w
_diffrn_radiation_monochromator graphite
_diffrn_radiation_source 'fine-focus sealed tube'
_diffrn_radiation_type MoK\a
_diffrn_radiation_wavelength 0.71073
_diffrn_reflns_av_R_equivalents 0.0205
_diffrn_reflns_av_sigmaI/netI 0.0418
_diffrn_reflns_limit_h_max 12
_diffrn_reflns_limit_h_min -10
_diffrn_reflns_limit_k_max 12
_diffrn_reflns_limit_k_min -12
_diffrn_reflns_limit_l_max 13
_diffrn_reflns_limit_l_min -13
_diffrn_reflns_number 4978
_diffrn_reflns_theta_full 25.01
_diffrn_reflns_theta_max 25.01
_diffrn_reflns_theta_min 1.84
_diffrn_standards_decay_% 10.2
_exptl_absorpt_coefficient_mu 0.069
_exptl_absorpt_correction_T_max 0.9864
_exptl_absorpt_correction_T_min 0.9797
_exptl_absorpt_correction_type multi-scan
_exptl_absorpt_process_details '(SADABS; Sheldrick, 1997)'
_exptl_crystal_colour colourless
_exptl_crystal_density_diffrn 1.147
_exptl_crystal_density_method 'not measured'
_exptl_crystal_description plate
_exptl_crystal_F_000 448
_exptl_crystal_size_max 0.30
_exptl_crystal_size_mid 0.20
_exptl_crystal_size_min 0.20
_refine_diff_density_max 0.442
_refine_diff_density_min -0.456
_refine_ls_extinction_method none
_refine_ls_goodness_of_fit_ref 1.092
_refine_ls_hydrogen_treatment constr
_refine_ls_matrix_type full
_refine_ls_number_parameters 291
_refine_ls_number_reflns 4158
_refine_ls_number_restraints 0
_refine_ls_restrained_S_all 1.092
_refine_ls_R_factor_all 0.1063
_refine_ls_R_factor_gt 0.0731
_refine_ls_shift/su_max 0.000
_refine_ls_shift/su_mean 0.000
_refine_ls_structure_factor_coef Fsqd
_refine_ls_weighting_details 'calc w=1/[\s^2^(Fo^2^)+(0.1497P)^2^] where P=(Fo^2^+2Fc^2^)/3'
_refine_ls_weighting_scheme calc
_refine_ls_wR_factor_gt 0.1883
_refine_ls_wR_factor_ref 0.2346
_reflns_number_gt 2913
_reflns_number_total 4158
_reflns_threshold_expression I>2\s(I)
_cod_data_source_file cv2419.cif
_cod_data_source_block I
_cod_database_code 2218667
_cod_database_fobs_code 2218667

loop_
_symmetry_equiv_pos_as_xyz
'x, y, z'
'-x, -y, -z'

loop_
_atom_site_type_symbol
_atom_site_label
_atom_site_fract_x
_atom_site_fract_y
_atom_site_fract_z
_atom_site_U_iso_or_equiv
_atom_site_adp_type
_atom_site_calc_flag
_atom_site_refinement_flags
_atom_site_occupancy
N N1 0.90491(17) 0.79986(19) 0.88806(17) 0.0538(5) Uani d . 1
N N2 0.69224(19) 0.8197(2) 0.9148(2) 0.0688(6) Uani d . 1
H H2A 0.6726 0.8582 0.8530 0.083 Uiso calc R 1
H H2B 0.6343 0.8055 0.9564 0.083 Uiso calc R 1
C C1 0.7749(4) 0.6552(3) 0.6545(3) 0.1043(12) Uani d . 1
H H1A 0.7196 0.6274 0.5744 0.156 Uiso calc R 1
H H1B 0.7251 0.6362 0.7126 0.156 Uiso calc R 1
H H1C 0.8527 0.6121 0.6659 0.156 Uiso calc R 1
C C2 0.8172(3) 0.7949(3) 0.6711(2) 0.0644(7) Uani d . 1
C C3 0.8023(3) 0.8623(3) 0.5739(3) 0.0852(9) Uani d . 1
H H3 0.7654 0.8180 0.4965 0.102 Uiso calc R 1
C C4 0.8387(4) 0.9873(4) 0.5865(3) 0.0972(11) Uani d . 1
H H4 0.8248 1.0285 0.5189 0.117 Uiso calc R 1
C C5 0.8971(4) 1.0561(3) 0.7000(3) 0.0927(10) Uani d . 1
H H5 0.9236 1.1433 0.7096 0.111 Uiso calc R 1
C C6 0.9149(3) 0.9920(3) 0.7983(3) 0.0680(7) Uani d . 1
H H6 0.9543 1.0371 0.8749 0.082 Uiso calc R 1
C C7 0.8762(2) 0.8639(2) 0.7862(2) 0.0508(6) Uani d . 1
C C8 0.81298(19) 0.7817(2) 0.9464(2) 0.0478(5) Uani d . 1
C C9 0.8415(2) 0.7144(2) 1.05346(19) 0.0490(6) Uani d . 1
C C10 0.9449(3) 0.6419(2) 1.0709(2) 0.0647(7) Uani d . 1
H H10 0.9974 0.6353 1.0152 0.078 Uiso calc R 1
C C11 0.9718(3) 0.5790(3) 1.1693(3) 0.0786(8) Uani d . 1
H H11 1.0427 0.5313 1.1796 0.094 Uiso calc R 1
C C12 0.8962(3) 0.5858(3) 1.2516(3) 0.0787(8) Uani d . 1
H H12 0.9148 0.5427 1.3177 0.094 Uiso calc R 1
C C13 0.7939(3) 0.6555(4) 1.2367(3) 0.0889(10) Uani d . 1
H H13 0.7411 0.6594 1.2922 0.107 Uiso calc R 1
C C14 0.7669(3) 0.7217(3) 1.1390(3) 0.0772(8) Uani d . 1
H H14 0.6977 0.7715 1.1312 0.093 Uiso calc R 1
N N3 0.42879(17) 0.78365(18) 0.99087(16) 0.0513(5) Uani d . 1
N N4 0.20510(18) 0.8125(2) 0.96875(18) 0.0692(7) Uani d . 1
H H4A 0.2161 0.8348 1.0452 0.083 Uiso calc R 1
H H4B 0.1275 0.8098 0.9206 0.083 Uiso calc R 1
C C15 0.3694(4) 0.5807(3) 1.1207(3) 0.0896(9) Uani d . 1
H H15A 0.3615 0.5260 1.1796 0.134 Uiso calc R 1
H H15B 0.4309 0.5519 1.0755 0.134 Uiso calc R 1
H H15C 0.2832 0.5790 1.0667 0.134 Uiso calc R 1
C C16 0.4201(2) 0.7134(3) 1.1833(2) 0.0616(7) Uani d . 1
C C17 0.4444(3) 0.7462(4) 1.3083(3) 0.0825(9) Uani d . 1
H H17 0.4277 0.6830 1.3538 0.099 Uiso calc R 1
C C18 0.4913(3) 0.8661(4) 1.3665(3) 0.0901(10) Uani d . 1
H H18 0.5050 0.8843 1.4500 0.108 Uiso calc R 1
C C19 0.5182(3) 0.9601(3) 1.3013(3) 0.0863(9) Uani d . 1
H H19 0.5513 1.0424 1.3405 0.104 Uiso calc R 1
C C20 0.4963(2) 0.9325(3) 1.1778(2) 0.0642(7) Uani d . 1
H H20 0.5155 0.9965 1.1340 0.077 Uiso calc R 1
C C21 0.44635(19) 0.8118(2) 1.1180(2) 0.0495(6) Uani d . 1
C C22 0.3093(2) 0.7819(2) 0.9244(2) 0.0484(6) Uani d . 1
C C23 0.2832(2) 0.7442(2) 0.7916(2) 0.0515(6) Uani d . 1
C C24 0.1744(3) 0.7776(3) 0.7119(2) 0.0671(7) Uani d . 1
H H24 0.1161 0.8262 0.7416 0.081 Uiso calc R 1
C C25 0.1519(3) 0.7395(3) 0.5887(3) 0.0783(8) Uani d . 1
H H25 0.0783 0.7621 0.5364 0.094 Uiso calc R 1
C C26 0.2365(3) 0.6692(3) 0.5435(3) 0.0816(9) Uani d . 1
H H26 0.2214 0.6442 0.4606 0.098 Uiso calc R 1
C C27 0.3439(3) 0.6357(3) 0.6208(3) 0.0833(9) Uani d . 1
H H27 0.4020 0.5878 0.5900 0.100 Uiso calc R 1
C C28 0.3671(3) 0.6717(3) 0.7434(2) 0.0671(7) Uani d . 1
H H28 0.4402 0.6471 0.7947 0.080 Uiso calc R 1

loop_
_atom_site_aniso_label
_atom_site_aniso_U_11
_atom_site_aniso_U_22
_atom_site_aniso_U_33
_atom_site_aniso_U_12
_atom_site_aniso_U_13
_atom_site_aniso_U_23
N1 0.0370(9) 0.0696(13) 0.0553(11) 0.0099(8) 0.0100(8) 0.0120(9)
N2 0.0402(10) 0.0939(16) 0.0826(15) 0.0198(10) 0.0210(9) 0.0325(12)
C1 0.136(3) 0.0662(19) 0.087(2) -0.0047(19) -0.008(2) 0.0009(16)
C2 0.0606(15) 0.0661(16) 0.0609(16) 0.0095(12) 0.0040(12) 0.0082(12)
C3 0.097(2) 0.090(2) 0.0601(17) 0.0134(18) -0.0004(15) 0.0146(15)
C4 0.113(3) 0.091(2) 0.085(2) 0.006(2) 0.0080(19) 0.0392(19)
C5 0.104(2) 0.0664(18) 0.102(3) -0.0002(17) 0.011(2) 0.0254(18)
C6 0.0624(15) 0.0669(17) 0.0694(17) 0.0030(12) 0.0100(12) 0.0065(13)
C7 0.0348(10) 0.0583(14) 0.0591(14) 0.0068(9) 0.0100(9) 0.0097(11)
C8 0.0341(10) 0.0521(12) 0.0541(13) 0.0056(9) 0.0086(9) 0.0012(10)
C9 0.0395(11) 0.0524(13) 0.0521(13) 0.0010(9) 0.0099(9) 0.0036(10)
C10 0.0629(15) 0.0667(15) 0.0732(17) 0.0202(12) 0.0252(12) 0.0186(13)
C11 0.084(2) 0.0766(19) 0.085(2) 0.0262(15) 0.0248(16) 0.0298(16)
C12 0.081(2) 0.083(2) 0.0711(18) 0.0027(16) 0.0123(15) 0.0273(15)
C13 0.081(2) 0.129(3) 0.0676(18) 0.020(2) 0.0328(15) 0.0283(18)
C14 0.0590(16) 0.111(2) 0.0723(18) 0.0303(16) 0.0254(13) 0.0215(16)
N3 0.0377(10) 0.0634(12) 0.0546(11) 0.0068(8) 0.0148(8) 0.0084(9)
N4 0.0381(10) 0.1089(17) 0.0584(12) 0.0166(11) 0.0105(9) 0.0006(12)
C15 0.102(2) 0.0692(19) 0.097(2) -0.0074(16) 0.0294(18) 0.0172(16)
C16 0.0501(13) 0.0753(17) 0.0631(16) 0.0099(12) 0.0184(11) 0.0142(13)
C17 0.0803(19) 0.113(3) 0.0645(18) 0.0232(18) 0.0261(15) 0.0285(18)
C18 0.091(2) 0.119(3) 0.0580(17) 0.020(2) 0.0182(16) -0.0026(19)
C19 0.083(2) 0.092(2) 0.074(2) 0.0097(17) 0.0135(16) -0.0152(17)
C20 0.0555(14) 0.0655(16) 0.0695(17) 0.0087(12) 0.0147(12) 0.0029(13)
C21 0.0333(10) 0.0609(14) 0.0554(14) 0.0077(9) 0.0138(9) 0.0066(11)
C22 0.0373(11) 0.0519(12) 0.0572(14) 0.0038(9) 0.0151(9) 0.0086(10)
C23 0.0422(12) 0.0549(13) 0.0571(14) -0.0001(10) 0.0140(10) 0.0094(10)
C24 0.0588(15) 0.0825(18) 0.0636(16) 0.0168(13) 0.0156(12) 0.0177(13)
C25 0.0736(18) 0.097(2) 0.0599(17) 0.0079(16) 0.0039(14) 0.0204(15)
C26 0.083(2) 0.100(2) 0.0561(16) -0.0026(17) 0.0186(15) 0.0018(15)
C27 0.0714(18) 0.102(2) 0.0710(19) 0.0136(16) 0.0196(15) -0.0133(16)
C28 0.0532(14) 0.0801(17) 0.0639(16) 0.0121(12) 0.0113(12) -0.0014(13)

loop_
_atom_type_symbol
_atom_type_description
_atom_type_scat_dispersion_real
_atom_type_scat_dispersion_imag
_atom_type_scat_source
C C 0.0033 0.0016 'International Tables Vol C Tables 4.2.6.8 and 6.1.1.4'
H H 0.0000 0.0000 'International Tables Vol C Tables 4.2.6.8 and 6.1.1.4'
N N 0.0061 0.0033 'International Tables Vol C Tables 4.2.6.8 and 6.1.1.4'

loop_
_geom_angle_atom_site_label_1
_geom_angle_atom_site_label_2
_geom_angle_atom_site_label_3
_geom_angle
C8 N1 C7 118.20(18)
C8 N2 H2A 120.0
C8 N2 H2B 120.0
H2A N2 H2B 120.0
C2 C1 H1A 109.5
C2 C1 H1B 109.5
H1A C1 H1B 109.5
C2 C1 H1C 109.5
H1A C1 H1C 109.5
H1B C1 H1C 109.5
C3 C2 C7 117.1(3)
C3 C2 C1 121.9(3)
C7 C2 C1 121.0(3)
C4 C3 C2 123.0(3)
C4 C3 H3 118.5
C2 C3 H3 118.5
C3 C4 C5 120.2(3)
C3 C4 H4 119.9
C5 C4 H4 119.9
C6 C5 C4 118.3(3)
C6 C5 H5 120.9
C4 C5 H5 120.9
C7 C6 C5 121.8(3)
C7 C6 H6 119.1
C5 C6 H6 119.1
C6 C7 C2 119.5(2)
C6 C7 N1 120.1(2)
C2 C7 N1 120.2(2)
N1 C8 N2 123.3(2)
N1 C8 C9 118.86(18)
N2 C8 C9 117.84(19)
C10 C9 C14 117.2(2)
C10 C9 C8 120.7(2)
C14 C9 C8 122.1(2)
C11 C10 C9 121.2(3)
C11 C10 H10 119.4
C9 C10 H10 119.4
C12 C11 C10 120.8(3)
C12 C11 H11 119.6
C10 C11 H11 119.6
C13 C12 C11 119.5(3)
C13 C12 H12 120.3
C11 C12 H12 120.3
C12 C13 C14 120.5(3)
C12 C13 H13 119.8
C14 C13 H13 119.8
C9 C14 C13 120.9(3)
C9 C14 H14 119.6
C13 C14 H14 119.6
C22 N3 C21 116.93(17)
C22 N4 H4A 120.0
C22 N4 H4B 120.0
H4A N4 H4B 120.0
C16 C15 H15A 109.5
C16 C15 H15B 109.5
H15A C15 H15B 109.5
C16 C15 H15C 109.5
H15A C15 H15C 109.5
H15B C15 H15C 109.5
C17 C16 C21 116.7(3)
C17 C16 C15 122.3(3)
C21 C16 C15 121.1(2)
C18 C17 C16 122.9(3)
C18 C17 H17 118.5
C16 C17 H17 118.5
C17 C18 C19 119.4(3)
C17 C18 H18 120.3
C19 C18 H18 120.3
C18 C19 C20 119.8(3)
C18 C19 H19 120.1
C20 C19 H19 120.1
C21 C20 C19 121.0(3)
C21 C20 H20 119.5
C19 C20 H20 119.5
C20 C21 C16 120.1(2)
C20 C21 N3 120.4(2)
C16 C21 N3 119.4(2)
N3 C22 N4 123.7(2)
N3 C22 C23 119.19(19)
N4 C22 C23 117.14(19)
C28 C23 C24 117.7(2)
C28 C23 C22 120.2(2)
C24 C23 C22 122.1(2)
C25 C24 C23 120.7(3)
C25 C24 H24 119.7
C23 C24 H24 119.7
C26 C25 C24 120.5(3)
C26 C25 H25 119.8
C24 C25 H25 119.8
C25 C26 C27 119.5(3)
C25 C26 H26 120.2
C27 C26 H26 120.2
C26 C27 C28 120.8(3)
C26 C27 H27 119.6
C28 C27 H27 119.6
C27 C28 C23 120.9(3)
C27 C28 H28 119.6
C23 C28 H28 119.6

loop_
_geom_bond_atom_site_label_1
_geom_bond_atom_site_label_2
_geom_bond_distance
N1 C8 1.295(3)
N1 C7 1.417(3)
N2 C8 1.338(3)
N2 H2A 0.8600
N2 H2B 0.8600
C1 C2 1.490(4)
C1 H1A 0.9600
C1 H1B 0.9600
C1 H1C 0.9600
C2 C3 1.391(4)
C2 C7 1.402(3)
C3 C4 1.332(4)
C3 H3 0.9300
C4 C5 1.386(5)
C4 H4 0.9300
C5 C6 1.379(4)
C5 H5 0.9300
C6 C7 1.369(3)
C6 H6 0.9300
C8 C9 1.489(3)
C9 C10 1.377(3)
C9 C14 1.381(3)
C10 C11 1.375(4)
C10 H10 0.9300
C11 C12 1.359(4)
C11 H11 0.9300
C12 C13 1.347(4)
C12 H12 0.9300
C13 C14 1.391(4)
C13 H13 0.9300
C14 H14 0.9300
N3 C22 1.294(3)
N3 C21 1.421(3)
N4 C22 1.346(3)
N4 H4A 0.8600
N4 H4B 0.8600
C15 C16 1.493(4)
C15 H15A 0.9600
C15 H15B 0.9600
C15 H15C 0.9600
C16 C17 1.394(4)
C16 C21 1.405(3)
C17 C18 1.357(5)
C17 H17 0.9300
C18 C19 1.368(5)
C18 H18 0.9300
C19 C20 1.375(4)
C19 H19 0.9300
C20 C21 1.374(3)
C20 H20 0.9300
C22 C23 1.485(3)
C23 C28 1.384(3)
C23 C24 1.388(3)
C24 C25 1.383(4)
C24 H24 0.9300
C25 C26 1.359(4)
C25 H25 0.9300
C26 C27 1.364(4)
C26 H26 0.9300
C27 C28 1.373(4)
C27 H27 0.9300
C28 H28 0.9300

loop_
_geom_hbond_atom_site_label_D
_geom_hbond_atom_site_label_H
_geom_hbond_atom_site_label_A
_geom_hbond_site_symmetry_A
_geom_hbond_distance_DH
_geom_hbond_distance_HA
_geom_hbond_distance_DA
_geom_hbond_angle_DHA
N2 H2B N3 . 0.86 2.25 3.049(3) 155.6
N4 H4B N1 1_455 0.86 2.24 3.016(3) 150.5

loop_
_geom_torsion_atom_site_label_1
_geom_torsion_atom_site_label_2
_geom_torsion_atom_site_label_3
_geom_torsion_atom_site_label_4
_geom_torsion
C7 C2 C3 C4 -1.5(5)
C1 C2 C3 C4 179.6(3)
C2 C3 C4 C5 1.5(6)
C3 C4 C5 C6 -0.6(6)
C4 C5 C6 C7 -0.2(5)
C5 C6 C7 C2 0.2(4)
C5 C6 C7 N1 175.4(3)
C3 C2 C7 C6 0.6(4)
C1 C2 C7 C6 179.5(3)
C3 C2 C7 N1 -174.6(2)
C1 C2 C7 N1 4.3(4)
C8 N1 C7 C6 95.6(3)
C8 N1 C7 C2 -89.2(3)
C7 N1 C8 N2 0.4(3)
C7 N1 C8 C9 179.91(19)
N1 C8 C9 C10 -18.2(3)
N2 C8 C9 C10 161.3(2)
N1 C8 C9 C14 161.7(2)
N2 C8 C9 C14 -18.8(3)
C14 C9 C10 C11 0.3(4)
C8 C9 C10 C11 -179.8(2)
C9 C10 C11 C12 0.6(5)
C10 C11 C12 C13 -0.3(5)
C11 C12 C13 C14 -1.0(5)
C10 C9 C14 C13 -1.5(4)
C8 C9 C14 C13 178.5(3)
C12 C13 C14 C9 1.9(5)
C21 C16 C17 C18 -0.1(4)
C15 C16 C17 C18 179.6(3)
C16 C17 C18 C19 -0.9(5)
C17 C18 C19 C20 0.7(5)
C18 C19 C20 C21 0.6(4)
C19 C20 C21 C16 -1.6(3)
C19 C20 C21 N3 -177.7(2)
C17 C16 C21 C20 1.4(3)
C15 C16 C21 C20 -178.3(3)
C17 C16 C21 N3 177.5(2)
C15 C16 C21 N3 -2.2(3)
C22 N3 C21 C20 -98.8(2)
C22 N3 C21 C16 85.1(3)
C21 N3 C22 N4 4.2(3)
C21 N3 C22 C23 -175.76(19)
N3 C22 C23 C28 22.1(3)
N4 C22 C23 C28 -157.9(2)
N3 C22 C23 C24 -159.0(2)
N4 C22 C23 C24 21.1(3)
C28 C23 C24 C25 -0.1(4)
C22 C23 C24 C25 -179.1(2)
C23 C24 C25 C26 -0.4(4)
C24 C25 C26 C27 0.4(5)
C25 C26 C27 C28 0.2(5)
C26 C27 C28 C23 -0.7(5)
C24 C23 C28 C27 0.7(4)
C22 C23 C28 C27 179.7(3)

loop_
_cod_related_entry_id
_cod_related_entry_database
_cod_related_entry_code
1 ChemSpider 4893176
